data_7711432
loop_
_publ_author_name
'Sun, Qiwen'
'Wang, Xiaomei'
'Shi, Cen'
'Guan, Jingwen'
'Chen, Lanhua'
'Wang, Yumin'
'Wang, Shuao'
'Diwu, Juan'

_publ_section_title
;
 Effective mitigation of gadolinium deposition using the bidentate
 hydroxypyridinone ligand Me-3,2-HOPO.
;
_journal_issue 34
_journal_name_full 'Dalton transactions (Cambridge, England : 2003)'
_journal_page_first 13055
_journal_page_last 13060
_journal_paper_doi 10.1039/d2dt00747a
_journal_volume 51
_journal_year 2022
_chemical_formula_moiety Gd(H2O)3[(C6H6NO2)(C6H7NO2)]2Cl3H2O
_chemical_formula_sum 'C24 H48 Cl4 Gd2 N4 O20'
_chemical_formula_weight 1168.96
_chemical_melting_point ?
_space_group_crystal_system triclinic
_space_group_IT_number 2
_space_group_name_Hall '-P 1'
_space_group_name_H-M_alt 'P -1'
_atom_sites_solution_hydrogens none
_atom_sites_solution_primary direct
_atom_sites_solution_secondary difmap
_audit_block_doi 10.5517/ccdc.csd.cc28trsn
_audit_creation_method SHELXL-2018/3
_audit_update_record
;
2022-07-22 deposited with the CCDC.	2022-07-28 downloaded from the CCDC.
;
_cell_angle_alpha 102.2250(10)
_cell_angle_beta 90.6250(10)
_cell_angle_gamma 115.2960(10)
_cell_formula_units_Z 1
_cell_length_a 9.9405(4)
_cell_length_b 10.7661(4)
_cell_length_c 11.2466(4)
_cell_measurement_reflns_used 4265
_cell_measurement_temperature 298(2)
_cell_measurement_theta_max 27.509
_cell_measurement_theta_min 2.490
_cell_volume 1056.50(7)
_computing_cell_refinement 'Bruker SMART'
_computing_data_collection 'Bruker  APEX3'
_computing_data_reduction 'Bruker SAINT'
_computing_molecular_graphics 'Bruker SHELXTL'
_computing_publication_material 'Bruker SHELXTL'
_computing_structure_refinement 'SHELXL-2018/3 (Sheldrick, 2018)'
_computing_structure_solution 'SHELXT 2018/2 (Sheldrick, 2018)'
_diffrn_ambient_temperature 298(2)
_diffrn_measured_fraction_theta_full 0.997
_diffrn_measured_fraction_theta_max 0.997
_diffrn_measurement_device_type BRUKER
_diffrn_measurement_method graphite
_diffrn_radiation_type MoK\a
_diffrn_radiation_wavelength 0.71073
_diffrn_reflns_av_R_equivalents 0.0644
_diffrn_reflns_av_unetI/netI 0.0354
_diffrn_reflns_Laue_measured_fraction_full 0.997
_diffrn_reflns_Laue_measured_fraction_max 0.997
_diffrn_reflns_limit_h_max 12
_diffrn_reflns_limit_h_min -12
_diffrn_reflns_limit_k_max 13
_diffrn_reflns_limit_k_min -13
_diffrn_reflns_limit_l_max 14
_diffrn_reflns_limit_l_min -14
_diffrn_reflns_number 33081
_diffrn_reflns_point_group_measured_fraction_full 0.997
_diffrn_reflns_point_group_measured_fraction_max 0.997
_diffrn_reflns_theta_full 25.242
_diffrn_reflns_theta_max 27.509
_diffrn_reflns_theta_min 2.490
_diffrn_source 'sealed tube'
_exptl_absorpt_coefficient_mu 3.440
_exptl_absorpt_correction_type multi-scan
_exptl_absorpt_process_details 'SADABS, BRUKER'
_exptl_crystal_colour purple
_exptl_crystal_density_diffrn 1.837
_exptl_crystal_density_meas ?
_exptl_crystal_density_method 'not measured'
_exptl_crystal_description bulk
_exptl_crystal_F_000 576
_exptl_crystal_size_max 0.1
_exptl_crystal_size_mid 0.06
_exptl_crystal_size_min 0.03
_exptl_transmission_factor_max 0.902
_exptl_transmission_factor_min 0.781
_refine_diff_density_max 1.756
_refine_diff_density_min -0.901
_refine_diff_density_rms 0.103
_refine_ls_extinction_method none
_refine_ls_goodness_of_fit_ref 1.089
_refine_ls_hydrogen_treatment none
_refine_ls_matrix_type full
_refine_ls_number_parameters 271
_refine_ls_number_reflns 4836
_refine_ls_number_restraints 3
_refine_ls_restrained_S_all 1.089
_refine_ls_R_factor_all 0.0353
_refine_ls_R_factor_gt 0.0257
_refine_ls_shift/su_max 0.002
_refine_ls_shift/su_mean 0.000
_refine_ls_structure_factor_coef Fsqd
_refine_ls_weighting_details 'w=1/[\s^2^(Fo^2^)+(0.0271P)^2^+1.0681P] where P=(Fo^2^+2Fc^2^)/3'
_refine_ls_weighting_scheme calc
_refine_ls_wR_factor_gt 0.0594
_refine_ls_wR_factor_ref 0.0679
_reflns_Friedel_coverage 0.000
_reflns_number_gt 4265
_reflns_number_total 4836
_reflns_threshold_expression 'I > 2\s(I)'
_cod_data_source_file d2dt00747a2.cif
_cod_data_source_block 'save_A'
_cod_depositor_comments
;
The following automatic conversions were performed:

data item '_chemical_melting_point' value 'N/A' was changed to '?' --
the value is undefined or not given.

data item '_exptl_absorpt_correction_type' value 'MULTI-SCAN' was
changed to 'multi-scan' in accordance with the
/home/data/users/saulius/crontab/automatic-downloads/current/RSC/lib/dictionaries/cif_core.dic
dictionary named 'cif_core.dic' version 2.4.2 last updated on
2011-04-26.

data item '_exptl_crystal_density_meas' value 'N/A' was changed to
'?' -- the value is perceived as not measured.

Automatic conversion script
Id: cif_fix_values 7556 2019-12-06 15:28:31Z antanas 
;
_cod_database_code 7711432
_shelx_shelxl_version_number 2018/3
_shelx_space_group_comment
;
The symmetry employed for this shelxl refinement is uniquely defined
by the following loop, which should always be used as a source of
symmetry information in preference to the above space-group names.
They are only intended as comments.
;

loop_
_space_group_symop_operation_xyz
'x, y, z'
'-x, -y, -z'

loop_
_atom_site_label
_atom_site_type_symbol
_atom_site_fract_x
_atom_site_fract_y
_atom_site_fract_z
_atom_site_U_iso_or_equiv
_atom_site_adp_type
_atom_site_occupancy
_atom_site_site_symmetry_order
_atom_site_calc_flag
_atom_site_refinement_flags_posn
_atom_site_refinement_flags_adp
_atom_site_refinement_flags_occupancy
_atom_site_disorder_assembly
_atom_site_disorder_group
Gd1 Gd 0.49320(2) 0.63945(2) 0.64059(2) 0.02620(6) Uani 1 1 d . . . . .
O7 O 0.6441(3) 0.5873(2) 0.4941(2) 0.0284(5) Uani 1 1 d . . . . .
O6 O 0.3515(3) 0.5603(3) 0.7992(2) 0.0332(5) Uani 1 1 d . . . . .
O5 O 0.5529(3) 0.4708(3) 0.7337(2) 0.0348(6) Uani 1 1 d . . . . .
O4 O 0.5659(3) 0.7977(3) 0.5141(2) 0.0354(6) Uani 1 1 d . . . . .
O3 O 0.5195(4) 0.8514(3) 0.7823(3) 0.0468(7) Uani 1 1 d . . . . .
H3A H 0.442902 0.835342 0.815723 0.070 Uiso 1 1 calc R U . . .
O2 O 0.2621(3) 0.6440(3) 0.5849(3) 0.0453(7) Uani 1 1 d . . . . .
H2D H 0.249718 0.632685 0.510504 0.068 Uiso 1 1 calc R U . . .
O1 O 0.7506(3) 0.7705(3) 0.7324(3) 0.0433(7) Uani 1 1 d . . . . .
H1D H 0.758834 0.838740 0.786359 0.065 Uiso 1 1 calc R U . . .
N1 N 0.2592(4) 0.4093(3) 0.9253(3) 0.0354(7) Uani 1 1 d . . . . .
N2 N 0.7589(4) 0.9200(3) 0.4142(3) 0.0398(8) Uani 1 1 d . . . . .
C12 C 0.7330(4) 0.7001(4) 0.4528(3) 0.0283(7) Uani 1 1 d . . . . .
C11 C 0.3567(4) 0.4647(4) 0.8456(3) 0.0305(7) Uani 1 1 d . . . . .
C10 C 0.6821(4) 0.8079(4) 0.4625(3) 0.0305(7) Uani 1 1 d . . . . .
C9 C 0.4624(4) 0.4089(4) 0.8153(3) 0.0312(7) Uani 1 1 d . . . . .
C8 C 0.8629(4) 0.7187(4) 0.4018(4) 0.0391(9) Uani 1 1 d . . . . .
H8A H 0.900423 0.652471 0.398558 0.047 Uiso 1 1 calc R U . . .
C7 C 0.2630(5) 0.3050(5) 0.9759(4) 0.0454(10) Uani 1 1 d . . . . .
H7A H 0.195537 0.270160 1.030923 0.054 Uiso 1 1 calc R U . . .
C6 C 0.8854(5) 0.9345(5) 0.3603(4) 0.0494(11) Uani 1 1 d . . . . .
H6A H 0.935212 1.012113 0.327121 0.059 Uiso 1 1 calc R U . . .
C5 C 0.3624(5) 0.2527(5) 0.9473(4) 0.0474(10) Uani 1 1 d . . . . .
H5A H 0.363313 0.181945 0.982095 0.057 Uiso 1 1 calc R U . . .
C4 C 0.4654(5) 0.3054(4) 0.8645(4) 0.0420(9) Uani 1 1 d . . . . .
H4A H 0.534518 0.269634 0.843845 0.050 Uiso 1 1 calc R U . . .
C3 C 0.9394(5) 0.8380(5) 0.3543(4) 0.0472(10) Uani 1 1 d . . . . .
H3B H 1.026911 0.850339 0.318819 0.057 Uiso 1 1 calc R U . . .
C2 C 0.1477(5) 0.4631(5) 0.9550(4) 0.0525(11) Uani 1 1 d . . . . .
H2A H 0.086336 0.415636 1.011828 0.079 Uiso 1 1 calc R U . . .
H2B H 0.197769 0.562976 0.991148 0.079 Uiso 1 1 calc R U . . .
H2C H 0.085873 0.446025 0.881561 0.079 Uiso 1 1 calc R U . . .
C1 C 0.7016(7) 1.0265(5) 0.4218(5) 0.0657(15) Uani 1 1 d . . . . .
H1A H 0.765711 1.099801 0.384457 0.099 Uiso 1 1 calc R U . . .
H1B H 0.602089 0.982455 0.379655 0.099 Uiso 1 1 calc R U . . .
H1C H 0.699615 1.066649 0.506128 0.099 Uiso 1 1 calc R U . . .
Cl2 Cl 1.02121(13) 0.69267(15) 0.74568(14) 0.0640(3) Uani 1 1 d . . . . .
O1W O 0.7641(4) 0.3966(4) 0.6700(3) 0.0506(8) Uani 1 1 d . . . . .
O2W O 0.8991(5) 1.0092(4) 0.9142(4) 0.0741(11) Uani 1 1 d D . . . .
Cl1 Cl 0.74390(13) 0.17069(12) 0.80543(12) 0.0538(3) Uani 1 1 d . . . . .
O3W O 0.3157(5) 0.8827(5) 0.9247(4) 0.0734(11) Uani 1 1 d . . . . .
H3WA H 0.314(8) 0.851(7) 0.986(6) 0.088 Uiso 1 1 d . U . . .
H1WA H 0.845(7) 0.473(7) 0.688(6) 0.088 Uiso 1 1 d . U . . .
H1WB H 0.762(7) 0.336(7) 0.708(6) 0.088 Uiso 1 1 d . U . . .
H3WB H 0.235(8) 0.822(7) 0.887(6) 0.088 Uiso 1 1 d . U . . .
H2WB H 0.871(7) 1.072(5) 0.896(4) 0.088 Uiso 1 1 d D U . . .
H2WA H 0.893(7) 1.029(6) 0.9951(14) 0.088 Uiso 1 1 d D U . . .
H3AB H 0.568(7) 0.936(7) 0.777(6) 0.088 Uiso 1 1 d . U . . .
H2CD H 0.198(7) 0.648(7) 0.626(6) 0.088 Uiso 1 1 d . U . . .
H1CD H 0.821(7) 0.742(7) 0.725(6) 0.088 Uiso 1 1 d . U . . .

loop_
_atom_site_aniso_label
_atom_site_aniso_U_11
_atom_site_aniso_U_22
_atom_site_aniso_U_33
_atom_site_aniso_U_23
_atom_site_aniso_U_13
_atom_site_aniso_U_12
Gd1 0.03022(10) 0.02546(9) 0.02696(9) 0.00957(7) 0.00942(6) 0.01431(7)
O7 0.0294(12) 0.0251(11) 0.0313(12) 0.0078(10) 0.0091(10) 0.0119(10)
O6 0.0371(14) 0.0351(13) 0.0354(13) 0.0154(11) 0.0140(11) 0.0199(11)
O5 0.0364(14) 0.0404(14) 0.0357(13) 0.0184(11) 0.0117(11) 0.0199(12)
O4 0.0398(14) 0.0343(13) 0.0425(14) 0.0200(12) 0.0166(12) 0.0207(12)
O3 0.0536(18) 0.0314(14) 0.0565(18) 0.0083(14) 0.0227(15) 0.0204(14)
O2 0.0456(17) 0.0629(19) 0.0424(16) 0.0152(14) 0.0116(13) 0.0364(16)
O1 0.0386(16) 0.0460(16) 0.0443(16) 0.0041(13) 0.0021(13) 0.0207(13)
N1 0.0355(17) 0.0360(17) 0.0291(15) 0.0098(13) 0.0082(13) 0.0095(14)
N2 0.0469(19) 0.0322(16) 0.0398(18) 0.0161(14) 0.0148(15) 0.0132(15)
C12 0.0279(17) 0.0269(16) 0.0255(16) 0.0042(13) 0.0055(13) 0.0086(14)
C11 0.0329(18) 0.0281(17) 0.0242(16) 0.0063(14) 0.0028(14) 0.0075(14)
C10 0.0341(18) 0.0262(16) 0.0273(17) 0.0091(14) 0.0046(14) 0.0085(14)
C9 0.0323(18) 0.0313(18) 0.0284(17) 0.0108(14) 0.0009(14) 0.0109(15)
C8 0.034(2) 0.041(2) 0.039(2) 0.0075(17) 0.0120(16) 0.0141(17)
C7 0.046(2) 0.046(2) 0.040(2) 0.0236(19) 0.0087(18) 0.0092(19)
C6 0.051(3) 0.041(2) 0.046(2) 0.0189(19) 0.019(2) 0.007(2)
C5 0.052(3) 0.047(2) 0.050(2) 0.030(2) 0.005(2) 0.019(2)
C4 0.041(2) 0.044(2) 0.048(2) 0.0191(19) 0.0026(18) 0.0208(18)
C3 0.035(2) 0.049(2) 0.045(2) 0.0096(19) 0.0184(18) 0.0065(18)
C2 0.051(3) 0.060(3) 0.052(3) 0.020(2) 0.027(2) 0.027(2)
C1 0.087(4) 0.044(3) 0.086(4) 0.038(3) 0.032(3) 0.037(3)
Cl2 0.0407(6) 0.0742(8) 0.0822(9) 0.0247(7) 0.0152(6) 0.0270(6)
O1W 0.0479(18) 0.057(2) 0.0560(19) 0.0259(16) 0.0113(15) 0.0256(16)
O2W 0.073(3) 0.061(2) 0.083(3) 0.008(2) -0.017(2) 0.030(2)
Cl1 0.0552(7) 0.0489(6) 0.0673(7) 0.0229(5) 0.0193(6) 0.0278(5)
O3W 0.077(3) 0.079(3) 0.059(2) 0.005(2) 0.016(2) 0.035(2)

loop_
_atom_type_symbol
_atom_type_description
_atom_type_scat_dispersion_real
_atom_type_scat_dispersion_imag
_atom_type_scat_source
C C 0.0033 0.0016 'International Tables Vol C Tables 4.2.6.8 and 6.1.1.4'
N N 0.0061 0.0033 'International Tables Vol C Tables 4.2.6.8 and 6.1.1.4'
O O 0.0106 0.0060 'International Tables Vol C Tables 4.2.6.8 and 6.1.1.4'
Gd Gd -0.1653 3.9035 'International Tables Vol C Tables 4.2.6.8 and 6.1.1.4'
Cl Cl 0.1484 0.1585 'International Tables Vol C Tables 4.2.6.8 and 6.1.1.4'
H H 0.0000 0.0000 'International Tables Vol C Tables 4.2.6.8 and 6.1.1.4'

loop_
_geom_angle_atom_site_label_1
_geom_angle_atom_site_label_2
_geom_angle_atom_site_label_3
_geom_angle
_geom_angle_site_symmetry_1
_geom_angle_site_symmetry_3
_geom_angle_publ_flag
O4 Gd1 O6 147.74(9) . . ?
O4 Gd1 O7 68.72(8) . . ?
O6 Gd1 O7 143.38(8) . . ?
O4 Gd1 O7 105.04(9) . 2_666 ?
O6 Gd1 O7 90.15(9) . 2_666 ?
O7 Gd1 O7 69.02(9) . 2_666 ?
O4 Gd1 O2 77.82(10) . . ?
O6 Gd1 O2 78.02(10) . . ?
O7 Gd1 O2 123.06(9) . . ?
O7 Gd1 O2 77.44(10) 2_666 . ?
O4 Gd1 O3 79.52(10) . . ?
O6 Gd1 O3 75.22(10) . . ?
O7 Gd1 O3 133.78(9) . . ?
O7 Gd1 O3 154.59(10) 2_666 . ?
O2 Gd1 O3 79.23(11) . . ?
O4 Gd1 O1 84.20(10) . . ?
O6 Gd1 O1 105.91(10) . . ?
O7 Gd1 O1 72.84(9) . . ?
O7 Gd1 O1 133.59(9) 2_666 . ?
O2 Gd1 O1 147.78(11) . . ?
O3 Gd1 O1 71.29(11) . . ?
O4 Gd1 O5 146.57(9) . . ?
O6 Gd1 O5 64.50(8) . . ?
O7 Gd1 O5 80.72(8) . . ?
O7 Gd1 O5 74.85(8) 2_666 . ?
O2 Gd1 O5 132.60(10) . . ?
O3 Gd1 O5 115.25(10) . . ?
O1 Gd1 O5 73.80(9) . . ?
O4 Gd1 Gd1 86.41(6) . 2_666 ?
O6 Gd1 Gd1 119.25(6) . 2_666 ?
O7 Gd1 Gd1 34.51(6) . 2_666 ?
O7 Gd1 Gd1 34.51(6) 2_666 2_666 ?
O2 Gd1 Gd1 101.48(8) . 2_666 ?
O3 Gd1 Gd1 165.46(7) . 2_666 ?
O1 Gd1 Gd1 103.85(7) . 2_666 ?
O5 Gd1 Gd1 75.14(6) . 2_666 ?
C12 O7 Gd1 112.8(2) . . ?
C12 O7 Gd1 121.7(2) . 2_666 ?
Gd1 O7 Gd1 110.97(9) . 2_666 ?
C11 O6 Gd1 122.9(2) . . ?
C9 O5 Gd1 117.7(2) . . ?
C10 O4 Gd1 114.7(2) . . ?
C11 N1 C7 121.6(4) . . ?
C11 N1 C2 117.9(3) . . ?
C7 N1 C2 120.6(3) . . ?
C10 N2 C6 121.5(4) . . ?
C10 N2 C1 117.7(4) . . ?
C6 N2 C1 120.8(4) . . ?
O7 C12 C8 126.1(3) . . ?
O7 C12 C10 115.1(3) . . ?
C8 C12 C10 118.8(3) . . ?
O6 C11 N1 120.9(3) . . ?
O6 C11 C9 121.9(3) . . ?
N1 C11 C9 117.2(3) . . ?
O4 C10 N2 120.5(3) . . ?
O4 C10 C12 120.7(3) . . ?
N2 C10 C12 118.8(3) . . ?
C4 C9 O5 126.6(4) . . ?
C4 C9 C11 121.2(4) . . ?
O5 C9 C11 112.2(3) . . ?
C12 C8 C3 119.9(4) . . ?
C5 C7 N1 121.1(4) . . ?
C3 C6 N2 121.0(4) . . ?
C7 C5 C4 119.8(4) . . ?
C9 C4 C5 119.1(4) . . ?
C6 C3 C8 119.8(4) . . ?

loop_
_geom_bond_atom_site_label_1
_geom_bond_atom_site_label_2
_geom_bond_distance
_geom_bond_site_symmetry_2
_geom_bond_publ_flag
Gd1 O4 2.333(2) . ?
Gd1 O6 2.359(2) . ?
Gd1 O7 2.379(2) . ?
Gd1 O7 2.379(2) 2_666 ?
Gd1 O2 2.397(3) . ?
Gd1 O3 2.399(3) . ?
Gd1 O1 2.417(3) . ?
Gd1 O5 2.542(2) . ?
Gd1 Gd1 3.9204(3) 2_666 ?
O7 C12 1.343(4) . ?
O6 C11 1.268(4) . ?
O5 C9 1.363(4) . ?
O4 C10 1.271(4) . ?
N1 C11 1.360(4) . ?
N1 C7 1.376(5) . ?
N1 C2 1.467(5) . ?
N2 C10 1.354(4) . ?
N2 C6 1.365(6) . ?
N2 C1 1.472(6) . ?
C12 C8 1.372(5) . ?
C12 C10 1.437(5) . ?
C11 C9 1.428(5) . ?
C9 C4 1.357(5) . ?
C8 C3 1.407(6) . ?
C7 C5 1.343(6) . ?
C6 C3 1.348(7) . ?
C5 C4 1.410(6) . ?
